data_1570736
loop_
_publ_author_name
'Morteza Najarian, Amin'
'Dinic, Filip'
'Chen, Hao'
'Sabatini, Randy'
'Zheng, Chao'
'Lough, Alan J.'
'Maris, Thierry'
'Saidaminov, Makhsud I.'
'Garcia de Arquer, F. Pelayo'
'Voznyy, Oleksandr'
'Hoogland, Sjoerd'
'Sargent, Edward H.'

_publ_section_title
;
 Homomeric Chains of intermolecular bonds scaffold octahedral germanium
 perovskites
;
_journal_name_full Nature
_journal_page_first 328
_journal_page_last 335
_journal_paper_doi 10.1038/s41586-023-06209-y
_journal_volume 620
_journal_year 2023
_chemical_absolute_configuration ad
_chemical_formula_moiety '2(C4 H12 N), Ge I3, I'
_chemical_formula_sum 'C8 H24 Ge I4 N2'
_chemical_formula_weight 728.48
_chemical_name_systematic 'bis(butylammonium) triiodo-germanium(ii) iodide'
_space_group_crystal_system orthorhombic
_space_group_IT_number 19
_space_group_name_Hall 'P 2ac 2ab'
_space_group_name_H-M_alt 'P 21 21 21'
_atom_sites_solution_hydrogens geom
_atom_sites_solution_primary dual
_audit_creation_date 2022-09-07
_audit_creation_method
;
Olex2 1.5
(compiled 2022.04.07 svn.rca3783a0 for OlexSys, GUI svn.r6498)
;
_cell_angle_alpha 90
_cell_angle_beta 90
_cell_angle_gamma 90
_cell_formula_units_Z 4
_cell_length_a 8.2561(3)
_cell_length_b 8.6468(4)
_cell_length_c 27.5966(13)
_cell_measurement_reflns_used 7305
_cell_measurement_temperature 150
_cell_measurement_theta_max 56.201
_cell_measurement_theta_min 2.787
_cell_volume 1970.09(15)
_computing_cell_refinement
;
SAINT (2020) V8.40B; Integration Software for Single Crystal Data.
Bruker AXS Inc., Madison, WI 53719-1173.
;
_computing_data_collection
;
APEX 3 (2019) Bruker AXS Inc., Madison, WI 53719-1173.
;
_computing_data_reduction
;
SAINT (2020) V8.40B; Integration Software for Single Crystal Data.
Bruker AXS Inc., Madison, WI 53719-1173.
;
_computing_molecular_graphics 'Olex2 1.5 (Dolomanov et al., 2009)'
_computing_publication_material 'Olex2 1.5 (Dolomanov et al., 2009)'
_computing_structure_refinement 'XL  (Sheldrick, 2008)'
_computing_structure_solution 'SHELXT 2018/2 (Sheldrick, 2018)'
_diffrn_ambient_temperature 150.15
_diffrn_detector_area_resol_mean 10.42
_diffrn_detector_type 'Bruker CMOS Photon III '
_diffrn_measured_fraction_theta_full 0.999
_diffrn_measured_fraction_theta_max 0.995
_diffrn_measurement_device 'k-geometry diffractometer'
_diffrn_measurement_device_type 'Bruker Venture Metaljet'
_diffrn_measurement_method '\w and \f scans'
_diffrn_radiation_type GaK\a
_diffrn_radiation_wavelength 1.34139
_diffrn_reflns_av_R_equivalents 0.0846
_diffrn_reflns_av_unetI/netI 0.0645
_diffrn_reflns_Laue_measured_fraction_full 0.999
_diffrn_reflns_Laue_measured_fraction_max 0.995
_diffrn_reflns_limit_h_max 10
_diffrn_reflns_limit_h_min -10
_diffrn_reflns_limit_k_max 10
_diffrn_reflns_limit_k_min -10
_diffrn_reflns_limit_l_max 33
_diffrn_reflns_limit_l_min -34
_diffrn_reflns_number 18271
_diffrn_reflns_point_group_measured_fraction_full 0.999
_diffrn_reflns_point_group_measured_fraction_max 0.978
_diffrn_reflns_theta_full 53.594
_diffrn_reflns_theta_max 57.047
_diffrn_reflns_theta_min 4.662
_exptl_absorpt_coefficient_mu 35.159
_exptl_absorpt_correction_T_max 0.0944
_exptl_absorpt_correction_T_min 0.0128
_exptl_absorpt_correction_type multi-scan
_exptl_absorpt_process_details
;
SADABS-2016/2 (Bruker,2016/2) was used for absorption correction.
wR2(int) was 0.1680 before and 0.0934 after correction.
The Ratio of minimum to maximum transmission is 0.1356.
The \l/2 correction factor is Not present.
;
_exptl_crystal_colour 'clear light orange'
_exptl_crystal_colour_lustre clear
_exptl_crystal_colour_modifier light
_exptl_crystal_colour_primary orange
_exptl_crystal_density_diffrn 2.456
_exptl_crystal_description plate
_exptl_crystal_F_000 1320
_exptl_crystal_size_max 0.06
_exptl_crystal_size_mid 0.05
_exptl_crystal_size_min 0.02
_refine_diff_density_max 1.473
_refine_diff_density_min -1.153
_refine_diff_density_rms 0.203
_refine_ls_abs_structure_details
;
 Refined as an inversion twin.
;
_refine_ls_abs_structure_Flack 0.48(5)
_refine_ls_extinction_coef .
_refine_ls_extinction_method none
_refine_ls_goodness_of_fit_ref 1.035
_refine_ls_hydrogen_treatment constr
_refine_ls_matrix_type full
_refine_ls_number_parameters 139
_refine_ls_number_reflns 3941
_refine_ls_number_restraints 64
_refine_ls_restrained_S_all 1.033
_refine_ls_R_factor_all 0.0970
_refine_ls_R_factor_gt 0.0623
_refine_ls_shift/su_max 0.000
_refine_ls_shift/su_mean 0.000
_refine_ls_structure_factor_coef Fsqd
_refine_ls_weighting_details 'w=1/[\s^2^(Fo^2^)+(0.0608P)^2^+23.3221P] where P=(Fo^2^+2Fc^2^)/3'
_refine_ls_weighting_scheme calc
_refine_ls_wR_factor_gt 0.1597
_refine_ls_wR_factor_ref 0.1768
_reflns_Friedel_coverage 0.699
_reflns_Friedel_fraction_full 0.999
_reflns_Friedel_fraction_max 0.954
_reflns_number_gt 2675
_reflns_number_total 3941
_reflns_threshold_expression 'I > 2\s(I)'
_cod_data_source_file 12-_But-A_2GeI4.cif
_cod_data_source_block but-a
_cod_database_code 1570736

loop_
_space_group_symop_id
_space_group_symop_operation_xyz
1 'x, y, z'
2 '-x+1/2, -y, z+1/2'
3 '-x, y+1/2, -z+1/2'
4 'x+1/2, -y+1/2, -z'

loop_
_atom_site_label
_atom_site_type_symbol
_atom_site_fract_x
_atom_site_fract_y
_atom_site_fract_z
_atom_site_U_iso_or_equiv
_atom_site_adp_type
_atom_site_occupancy
_atom_site_site_symmetry_order
_atom_site_calc_flag
_atom_site_refinement_flags_posn
_atom_site_refinement_flags_adp
_atom_site_refinement_flags_occupancy
_atom_site_disorder_assembly
_atom_site_disorder_group
Ge1 Ge 0.7462(4) 0.7370(3) 0.25119(16) 0.0685(8) Uani 1 1 d . . . . .
I1 I 0.9685(2) 0.49156(15) 0.25927(8) 0.0699(6) Uani 1 1 d . . . . .
I2 I 0.7392(3) 0.7911(2) 0.36029(8) 0.0768(6) Uani 1 1 d . . . . .
I3 I 0.47449(19) 0.54286(17) 0.25682(8) 0.0718(6) Uani 1 1 d . . . . .
I4 I 0.7602(3) 0.7148(2) 0.14023(8) 0.0776(6) Uani 1 1 d . . . . .
N1 N 0.812(3) 0.195(3) 0.3389(8) 0.080(7) Uani 1 1 d D U . . .
H1A H 0.833877 0.237971 0.309590 0.096 Uiso 1 1 calc R U . . .
H1B H 0.754049 0.106353 0.334661 0.096 Uiso 1 1 calc R U . . .
H1C H 0.906424 0.172630 0.354417 0.096 Uiso 1 1 calc R U . . .
C1 C 0.719(5) 0.302(4) 0.3678(10) 0.108(6) Uani 1 1 d D U . . .
H1D H 0.604030 0.293429 0.357921 0.130 Uiso 1 1 calc R U . . .
H1E H 0.755071 0.408183 0.359571 0.130 Uiso 1 1 calc R U . . .
C2 C 0.727(5) 0.285(4) 0.4199(10) 0.109(6) Uani 1 1 d D U . . .
H2A H 0.841948 0.292587 0.429940 0.131 Uiso 1 1 calc R U . . .
H2B H 0.689098 0.179610 0.428374 0.131 Uiso 1 1 calc R U . . .
C3 C 0.633(5) 0.397(4) 0.4478(10) 0.110(6) Uani 1 1 d D U . . .
H3A H 0.687075 0.498585 0.444271 0.132 Uiso 1 1 calc R U . . .
H3B H 0.525669 0.406206 0.431980 0.132 Uiso 1 1 calc R U . . .
C4 C 0.604(6) 0.373(5) 0.4990(11) 0.139(12) Uani 1 1 d D U . . .
H4A H 0.539670 0.458675 0.511891 0.209 Uiso 1 1 calc R U . . .
H4B H 0.545914 0.275525 0.503754 0.209 Uiso 1 1 calc R U . . .
H4C H 0.708344 0.368490 0.516123 0.209 Uiso 1 1 calc R U . . .
N2 N 0.284(4) 0.813(3) 0.3400(11) 0.127(10) Uani 1 1 d D U . . .
H2C H 0.273982 0.776146 0.309214 0.152 Uiso 1 1 calc R U . . .
H2D H 0.224734 0.901218 0.343078 0.152 Uiso 1 1 calc R U . . .
H2E H 0.389544 0.832985 0.346458 0.152 Uiso 1 1 calc R U . . .
C5 C 0.224(5) 0.699(4) 0.3737(13) 0.126(8) Uani 1 1 d D U . . .
H5A H 0.286810 0.602355 0.368595 0.151 Uiso 1 1 calc R U . . .
H5B H 0.110141 0.675498 0.364971 0.151 Uiso 1 1 calc R U . . .
C6 C 0.229(5) 0.735(4) 0.4247(13) 0.126(8) Uani 1 1 d D U . . .
H6A H 0.185432 0.839620 0.430656 0.151 Uiso 1 1 calc R U . . .
H6B H 0.341126 0.729586 0.437006 0.151 Uiso 1 1 calc R U . . .
C7 C 0.128(5) 0.619(4) 0.4485(12) 0.127(8) Uani 1 1 d D U . . .
H7A H 0.011101 0.636417 0.442689 0.152 Uiso 1 1 calc R U . . .
H7B H 0.157208 0.512205 0.438648 0.152 Uiso 1 1 calc R U . . .
C8 C 0.173(6) 0.650(5) 0.4981(14) 0.152(13) Uani 1 1 d D U . . .
H8A H 0.242431 0.742309 0.499182 0.228 Uiso 1 1 calc R U . . .
H8B H 0.231780 0.561690 0.511428 0.228 Uiso 1 1 calc R U . . .
H8C H 0.075149 0.669050 0.517386 0.228 Uiso 1 1 calc R U . . .

loop_
_atom_site_aniso_label
_atom_site_aniso_U_11
_atom_site_aniso_U_22
_atom_site_aniso_U_33
_atom_site_aniso_U_23
_atom_site_aniso_U_13
_atom_site_aniso_U_12
Ge1 0.0501(12) 0.0566(14) 0.099(2) -0.0025(14) -0.0046(13) 0.0019(11)
I1 0.0571(9) 0.0518(8) 0.1009(15) 0.0093(7) 0.0054(11) 0.0111(6)
I2 0.0855(13) 0.0566(9) 0.0882(15) 0.0005(9) 0.0011(12) 0.0019(10)
I3 0.0534(9) 0.0515(7) 0.1106(15) -0.0063(8) 0.0017(12) -0.0080(6)
I4 0.0853(13) 0.0607(9) 0.0867(14) 0.0011(9) -0.0032(12) 0.0006(10)
N1 0.123(17) 0.072(13) 0.045(12) 0.009(10) 0.008(12) -0.033(13)
C1 0.122(14) 0.112(13) 0.092(12) -0.011(11) 0.041(12) -0.014(13)
C2 0.123(14) 0.113(13) 0.092(12) -0.012(11) 0.040(12) -0.013(13)
C3 0.124(14) 0.114(13) 0.093(12) -0.012(11) 0.040(12) -0.014(13)
C4 0.16(2) 0.14(2) 0.12(2) -0.02(2) 0.05(2) -0.01(2)
N2 0.18(2) 0.064(14) 0.14(2) -0.022(15) -0.03(2) 0.040(17)
C5 0.133(17) 0.079(12) 0.164(19) -0.027(12) -0.016(16) -0.006(12)
C6 0.134(17) 0.080(11) 0.165(19) -0.026(12) -0.016(16) -0.006(12)
C7 0.135(17) 0.081(12) 0.165(19) -0.027(12) -0.017(16) -0.006(12)
C8 0.16(3) 0.12(2) 0.17(3) -0.02(2) -0.04(2) 0.02(2)

loop_
_atom_type_symbol
_atom_type_description
_atom_type_scat_dispersion_real
_atom_type_scat_dispersion_imag
_atom_type_scat_source
C C 0.0137 0.0067 'International Tables Vol C Tables 4.2.6.8 and 6.1.1.4'
H H 0.0000 0.0000 'International Tables Vol C Tables 4.2.6.8 and 6.1.1.4'
Ge Ge -1.5187 0.6907 'International Tables Vol C Tables 4.2.6.8 and 6.1.1.4'
I I 0.0030 5.4350 'International Tables Vol C Tables 4.2.6.8 and 6.1.1.4'
N N 0.0241 0.0134 'International Tables Vol C Tables 4.2.6.8 and 6.1.1.4'

loop_
_geom_angle_atom_site_label_1
_geom_angle_atom_site_label_2
_geom_angle_atom_site_label_3
_geom_angle
_geom_angle_site_symmetry_1
_geom_angle_site_symmetry_3
I1 Ge1 I2 92.84(13) . .
I3 Ge1 I1 93.76(9) . .
I3 Ge1 I2 91.26(13) . .
H1A N1 H1B 109.5 . .
H1A N1 H1C 109.5 . .
H1B N1 H1C 109.5 . .
C1 N1 H1A 109.5 . .
C1 N1 H1B 109.5 . .
C1 N1 H1C 109.5 . .
N1 C1 H1D 108.0 . .
N1 C1 H1E 108.0 . .
N1 C1 C2 117(3) . .
H1D C1 H1E 107.3 . .
C2 C1 H1D 108.0 . .
C2 C1 H1E 108.0 . .
C1 C2 H2A 108.4 . .
C1 C2 H2B 108.4 . .
C1 C2 C3 115(3) . .
H2A C2 H2B 107.5 . .
C3 C2 H2A 108.4 . .
C3 C2 H2B 108.4 . .
C2 C3 H3A 107.2 . .
C2 C3 H3B 107.2 . .
H3A C3 H3B 106.9 . .
C4 C3 C2 120(3) . .
C4 C3 H3A 107.2 . .
C4 C3 H3B 107.2 . .
C3 C4 H4A 109.5 . .
C3 C4 H4B 109.5 . .
C3 C4 H4C 109.5 . .
H4A C4 H4B 109.5 . .
H4A C4 H4C 109.5 . .
H4B C4 H4C 109.5 . .
H2C N2 H2D 109.5 . .
H2C N2 H2E 109.5 . .
H2D N2 H2E 109.5 . .
C5 N2 H2C 109.5 . .
C5 N2 H2D 109.5 . .
C5 N2 H2E 109.5 . .
N2 C5 H5A 107.8 . .
N2 C5 H5B 107.8 . .
N2 C5 C6 118(3) . .
H5A C5 H5B 107.1 . .
C6 C5 H5A 107.8 . .
C6 C5 H5B 107.8 . .
C5 C6 H6A 110.5 . .
C5 C6 H6B 110.5 . .
C5 C6 C7 106(3) . .
H6A C6 H6B 108.7 . .
C7 C6 H6A 110.5 . .
C7 C6 H6B 110.5 . .
C6 C7 H7A 112.0 . .
C6 C7 H7B 112.0 . .
H7A C7 H7B 109.7 . .
C8 C7 C6 99(3) . .
C8 C7 H7A 112.0 . .
C8 C7 H7B 112.0 . .
C7 C8 H8A 109.5 . .
C7 C8 H8B 109.5 . .
C7 C8 H8C 109.5 . .
H8A C8 H8B 109.5 . .
H8A C8 H8C 109.5 . .
H8B C8 H8C 109.5 . .

loop_
_geom_bond_atom_site_label_1
_geom_bond_atom_site_label_2
_geom_bond_distance
_geom_bond_site_symmetry_2
Ge1 I1 2.815(3) .
Ge1 I2 3.047(5) .
Ge1 I3 2.806(3) .
N1 H1A 0.9100 .
N1 H1B 0.9100 .
N1 H1C 0.9100 .
N1 C1 1.44(3) .
C1 H1D 0.9900 .
C1 H1E 0.9900 .
C1 C2 1.45(2) .
C2 H2A 0.9900 .
C2 H2B 0.9900 .
C2 C3 1.46(2) .
C3 H3A 0.9900 .
C3 H3B 0.9900 .
C3 C4 1.45(2) .
C4 H4A 0.9800 .
C4 H4B 0.9800 .
C4 H4C 0.9800 .
N2 H2C 0.9100 .
N2 H2D 0.9100 .
N2 H2E 0.9100 .
N2 C5 1.44(3) .
C5 H5A 0.9900 .
C5 H5B 0.9900 .
C5 C6 1.44(2) .
C6 H6A 0.9900 .
C6 H6B 0.9900 .
C6 C7 1.46(2) .
C7 H7A 0.9900 .
C7 H7B 0.9900 .
C7 C8 1.44(2) .
C8 H8A 0.9800 .
C8 H8B 0.9800 .
C8 H8C 0.9800 .

loop_
_geom_hbond_atom_site_label_D
_geom_hbond_atom_site_label_H
_geom_hbond_atom_site_label_A
_geom_hbond_distance_DH
_geom_hbond_distance_HA
_geom_hbond_distance_DA
_geom_hbond_angle_DHA
_geom_hbond_site_symmetry_A
_geom_hbond_publ_flag
N1 H1A I1 0.91 2.82 3.62(2) 146.5 . yes
N1 H1A I1 0.91 3.29 3.70(2) 110.4 3_745 yes
N1 H1B I2 0.91 2.82 3.59(2) 143.5 1_545 yes
N1 H1B I3 0.91 3.20 3.78(2) 123.8 3_645 yes

loop_
_geom_torsion_atom_site_label_1
_geom_torsion_atom_site_label_2
_geom_torsion_atom_site_label_3
_geom_torsion_atom_site_label_4
_geom_torsion
_geom_torsion_site_symmetry_1
_geom_torsion_site_symmetry_2
_geom_torsion_site_symmetry_3
_geom_torsion_site_symmetry_4
N1 C1 C2 C3 179(3) . . . .
C1 C2 C3 C4 167(4) . . . .
N2 C5 C6 C7 167(4) . . . .
C5 C6 C7 C8 169(4) . . . .
